data_2218243
loop_
_publ_author_name
'Xu, Mao-Liang'
'Zhou, Rui'
'Wang, Ge-Yang'
'Ng, Seik Weng'

_publ_section_title
;<i>catena</i>-Poly[[[bis[4-(1<i>H</i>-1,3,7,8-tetraazacyclopenta[<i>l</i>]phenanthren-2-yl)phenol-\k^2^<i>N</i>^7^,<i>N</i>^8^]lead(II)]-\m-4,4'-oxydibenzoato-\k^3^<i>O</i>,<i>O</i>':<i>O</i>'']
 dihydrate]
;
_journal_coeditor_code SI2072
_journal_issue 5
_journal_name_full 'Acta Crystallographica Section E'
_journal_page_first m712
_journal_page_last m713
_journal_paper_doi 10.1107/S1600536808010805
_journal_volume 64
_journal_year 2008
_chemical_formula_iupac '[Pb (C14 H8 O5) (C19 H12 N4 O)2], 2H2 O'
_chemical_formula_moiety 'C52 H32 N8 O7 Pb, 2H2 O'
_chemical_formula_sum 'C52 H36 N8 O9 Pb'
_chemical_formula_weight 1124.08
_chemical_name_systematic
;
<i>catena</i>-Poly[[[bis[4-(1<i>H</i>-1,3,7,8-tetraazacyclopenta[<i>l</i>]
phenanthren-2-yl)phenol-\k^2^<i>N</i>^7^,<i>N</i>^8^]lead(II)]-\m-4,4'-
oxydibenzoato-\k^3^<i>O</i>,<i>O</i>':<i>O</i>''] dihydrate]
;
_space_group_IT_number 14
_symmetry_cell_setting monoclinic
_symmetry_space_group_name_Hall '-P 2yn'
_symmetry_space_group_name_H-M 'P 1 21/n 1'
_atom_sites_solution_hydrogens geom
_atom_sites_solution_primary direct
_atom_sites_solution_secondary difmap
_audit_creation_method SHELXL-97
_cell_angle_alpha 90.00
_cell_angle_beta 97.700(10)
_cell_angle_gamma 90.00
_cell_formula_units_Z 4
_cell_length_a 10.767(4)
_cell_length_b 29.916(7)
_cell_length_c 13.688(4)
_cell_measurement_reflns_used 24960
_cell_measurement_temperature 295(2)
_cell_measurement_theta_max 27.5
_cell_measurement_theta_min 3.0
_cell_volume 4369(2)
_computing_cell_refinement 'RAPID-AUTO (Rigaku, 1998)'
_computing_data_collection 'RAPID-AUTO (Rigaku, 1998)'
_computing_data_reduction 'CrystalStructure (Rigaku/MSC, 2002)'
_computing_molecular_graphics 'X-SEED (Barbour, 2001)'
_computing_publication_material 'publCIF (Westrip, 2008)'
_computing_structure_refinement 'SHELXL97 (Sheldrick, 2008)'
_computing_structure_solution 'SHELXS97 (Sheldrick, 2008)'
_diffrn_ambient_temperature 295(2)
_diffrn_detector_area_resol_mean 10
_diffrn_measured_fraction_theta_full 0.998
_diffrn_measured_fraction_theta_max 0.998
_diffrn_measurement_device_type 'Rigaku R-AXIS RAPID'
_diffrn_measurement_method \w
_diffrn_radiation_monochromator graphite
_diffrn_radiation_source 'fine-focus sealed tube'
_diffrn_radiation_type MoK\a
_diffrn_radiation_wavelength 0.71073
_diffrn_reflns_av_R_equivalents 0.0633
_diffrn_reflns_av_sigmaI/netI 0.0545
_diffrn_reflns_limit_h_max 13
_diffrn_reflns_limit_h_min -13
_diffrn_reflns_limit_k_max 38
_diffrn_reflns_limit_k_min -38
_diffrn_reflns_limit_l_max 17
_diffrn_reflns_limit_l_min -17
_diffrn_reflns_number 42355
_diffrn_reflns_theta_full 27.48
_diffrn_reflns_theta_max 27.48
_diffrn_reflns_theta_min 3.00
_diffrn_standards_decay_% 0
_diffrn_standards_interval_count 0
_diffrn_standards_interval_time 0
_diffrn_standards_number 0
_exptl_absorpt_coefficient_mu 3.934
_exptl_absorpt_correction_T_max 0.492
_exptl_absorpt_correction_T_min 0.188
_exptl_absorpt_correction_type multi-scan
_exptl_absorpt_process_details '(ABSCOR; Higashi, 1995)'
_exptl_crystal_colour Colorless
_exptl_crystal_density_diffrn 1.709
_exptl_crystal_density_method 'not measured'
_exptl_crystal_description Block
_exptl_crystal_F_000 2232
_exptl_crystal_size_max 0.33
_exptl_crystal_size_mid 0.24
_exptl_crystal_size_min 0.21
_refine_diff_density_max 1.515
_refine_diff_density_min -1.095
_refine_ls_extinction_method none
_refine_ls_goodness_of_fit_ref 1.021
_refine_ls_hydrogen_treatment constr
_refine_ls_matrix_type full
_refine_ls_number_parameters 631
_refine_ls_number_reflns 9977
_refine_ls_number_restraints 0
_refine_ls_restrained_S_all 1.021
_refine_ls_R_factor_all 0.0968
_refine_ls_R_factor_gt 0.0545
_refine_ls_shift/su_max 0.001
_refine_ls_shift/su_mean 0.000
_refine_ls_structure_factor_coef Fsqd
_refine_ls_weighting_details 'w=1/[\s^2^(Fo^2^)+(0.0814P)^2^+9.1333P] where P=(Fo^2^+2Fc^2^)/3'
_refine_ls_weighting_scheme calc
_refine_ls_wR_factor_gt 0.1421
_refine_ls_wR_factor_ref 0.1678
_reflns_number_gt 6235
_reflns_number_total 9977
_reflns_threshold_expression I>2\s(I)
_cod_data_source_file si2072.cif
_cod_data_source_block I
_cod_depositor_comments
;
The following automatic conversions were performed:
'_symmetry_cell_setting' value 'Monoclinic' changed to 'monoclinic'
according to '/home/saulius/struct/CIF-dictionaries/cif_core.dic'
dictionary named 'cif_core.dic' version 2.4.1 from
2010-06-29.

'_exptl_absorpt_correction_type' value 'Multi-scan' changed
to 'multi-scan' according to
'/home/saulius/struct/CIF-dictionaries/cif_core.dic' dictionary named
'cif_core.dic' version 2.4.1 from 2010-06-29.

Automatic conversion script
Id: cif_fix_enum 1527 2010-12-29 10:47:43Z saulius 

The following automatic conversions were performed:

'_symmetry_cell_setting' value 'Monoclinic' changed to 'monoclinic'
according to /home/saulius/struct/CIF-dictionaries/cif_core.dic
dictionary named 'cif_core.dic' version 2.4.1 from
2010-06-29.

'_exptl_absorpt_correction_type' value 'Multi-scan'
changed to 'multi-scan' according to
/home/saulius/struct/CIF-dictionaries/cif_core.dic dictionary named
'cif_core.dic' version 2.4.1 from 2010-06-29.

Automatic conversion script
Id: cif_fix_values 1715 2011-07-08 13:25:40Z adriana 
;
_cod_original_sg_symbol_H-M 'P 21/n'
_cod_database_code 2218243
_cod_database_fobs_code 2218243

loop_
_symmetry_equiv_pos_as_xyz
'x, y, z'
'-x+1/2, y+1/2, -z+1/2'
'-x, -y, -z'
'x-1/2, -y-1/2, z-1/2'

loop_
_atom_site_type_symbol
_atom_site_label
_atom_site_fract_x
_atom_site_fract_y
_atom_site_fract_z
_atom_site_U_iso_or_equiv
_atom_site_adp_type
_atom_site_calc_flag
_atom_site_refinement_flags
_atom_site_occupancy
Pb Pb1 0.22221(3) 0.252248(8) 0.632884(19) 0.04982(12) Uani d . 1
O O1 0.1768(7) 0.31678(17) 0.5080(4) 0.0838(19) Uani d . 1
O O2 0.1246(6) 0.33913(18) 0.6496(4) 0.0704(15) Uani d . 1
O O3 0.2197(8) 0.5257(2) 0.4374(5) 0.099(2) Uani d . 1
O O4 0.4930(7) 0.6379(2) 0.7966(5) 0.094(2) Uani d . 1
O O5 0.3496(9) 0.6846(2) 0.7428(5) 0.114(3) Uani d . 1
O O6 1.0871(7) 0.0039(2) 0.2469(5) 0.092(2) Uani d . 1
H H6O 1.0994 0.0068 0.1894 0.138 Uiso d R 1
O O7 0.9813(8) 0.5095(3) 1.2543(5) 0.124(3) Uani d . 1
H H7O 1.0442 0.5223 1.2408 0.186 Uiso d R 1
O O1W 0.8513(7) 0.0694(2) 0.6615(5) 0.097(2) Uani d . 1
H H1W1 0.8047 0.0778 0.6127 0.145 Uiso d R 1
H H1W2 0.8102 0.0643 0.7066 0.145 Uiso d R 1
O O2W 0.8223(7) 0.4435(3) 0.7773(5) 0.128(3) Uani d . 1
H H2W1 0.7757 0.4259 0.8005 0.191 Uiso d R 1
H H2W2 0.7958 0.4477 0.7191 0.191 Uiso d R 1
N N1 0.3196(6) 0.2288(2) 0.4707(4) 0.0541(15) Uani d . 1
N N2 0.4077(6) 0.19747(19) 0.6534(4) 0.0560(15) Uani d . 1
N N3 0.6337(6) 0.13120(19) 0.3461(4) 0.0542(15) Uani d . 1
H H3N 0.6276 0.1356 0.2836 0.065 Uiso calc R 1
N N4 0.7003(6) 0.10439(19) 0.4949(4) 0.0554(15) Uani d . 1
N N5 0.3031(6) 0.27173(18) 0.8164(4) 0.0491(14) Uani d . 1
N N6 0.4143(6) 0.30027(19) 0.6616(4) 0.0512(14) Uani d . 1
N N7 0.6079(6) 0.36530(19) 1.0242(4) 0.0516(14) Uani d . 1
H H7N 0.5899 0.3632 1.0834 0.062 Uiso calc R 1
N N8 0.7061(6) 0.38671(19) 0.8986(4) 0.0536(15) Uani d . 1
C C1 0.1535(8) 0.3474(3) 0.5655(6) 0.065(2) Uani d . 1
C C2 0.1686(8) 0.3954(3) 0.5314(6) 0.061(2) Uani d . 1
C C3 0.1180(8) 0.4303(2) 0.5783(6) 0.066(2) Uani d . 1
H H3 0.0716 0.4248 0.6297 0.079 Uiso calc R 1
C C4 0.1373(9) 0.4749(3) 0.5474(6) 0.069(2) Uani d . 1
H H4 0.1044 0.4988 0.5788 0.082 Uiso calc R 1
C C5 0.2045(9) 0.4823(3) 0.4712(7) 0.072(2) Uani d . 1
C C6 0.2548(10) 0.4470(3) 0.4242(7) 0.084(3) Uani d . 1
H H6 0.2991 0.4528 0.3717 0.101 Uiso calc R 1
C C7 0.2405(9) 0.4042(3) 0.4532(6) 0.075(3) Uani d . 1
H H7 0.2772 0.3808 0.4225 0.090 Uiso calc R 1
C C8 0.2650(11) 0.5560(3) 0.5087(6) 0.079(3) Uani d . 1
C C9 0.3789(11) 0.5484(3) 0.5651(7) 0.098(3) Uani d . 1
H H9 0.4252 0.5230 0.5548 0.117 Uiso calc R 1
C C10 0.4246(11) 0.5793(3) 0.6381(7) 0.096(3) Uani d . 1
H H10 0.5000 0.5737 0.6779 0.115 Uiso calc R 1
C C11 0.3572(9) 0.6186(3) 0.6515(6) 0.070(2) Uani d . 1
C C12 0.2442(9) 0.6260(4) 0.5880(7) 0.084(3) Uani d . 1
H H12 0.1993 0.6523 0.5934 0.101 Uiso calc R 1
C C13 0.2011(9) 0.5948(3) 0.5191(7) 0.077(2) Uani d . 1
H H13 0.1264 0.6001 0.4781 0.093 Uiso calc R 1
C C14 0.4078(11) 0.6516(3) 0.7334(7) 0.090(3) Uani d . 1
C C15 0.2765(9) 0.2453(2) 0.3820(6) 0.065(2) Uani d . 1
H H15 0.2113 0.2659 0.3768 0.078 Uiso calc R 1
C C16 0.3252(10) 0.2329(3) 0.2974(5) 0.072(2) Uani d . 1
H H16 0.2946 0.2457 0.2371 0.086 Uiso calc R 1
C C17 0.4159(8) 0.2026(3) 0.3029(5) 0.061(2) Uani d . 1
H H17 0.4484 0.1937 0.2463 0.073 Uiso calc R 1
C C18 0.4623(7) 0.1841(2) 0.3943(5) 0.0534(18) Uani d . 1
C C19 0.4116(7) 0.1985(2) 0.4769(5) 0.0478(16) Uani d . 1
C C20 0.5610(7) 0.1511(2) 0.4104(5) 0.0522(17) Uani d . 1
C C21 0.7153(8) 0.1039(2) 0.3996(6) 0.0575(19) Uani d . 1
C C22 0.8102(8) 0.0774(3) 0.3582(6) 0.060(2) Uani d . 1
C C23 0.8326(9) 0.0832(2) 0.2636(6) 0.066(2) Uani d . 1
H H23 0.7873 0.1044 0.2240 0.079 Uiso calc R 1
C C24 0.9235(9) 0.0574(3) 0.2253(6) 0.069(2) Uani d . 1
H H24 0.9353 0.0603 0.1596 0.083 Uiso calc R 1
C C25 0.9933(9) 0.0285(3) 0.2840(7) 0.076(2) Uani d . 1
C C26 0.9773(12) 0.0230(4) 0.3790(7) 0.116(5) Uani d . 1
H H26 1.0265 0.0030 0.4194 0.139 Uiso calc R 1
C C27 0.8852(12) 0.0481(4) 0.4143(8) 0.110(4) Uani d . 1
H H27 0.8739 0.0447 0.4801 0.132 Uiso calc R 1
C C28 0.6054(7) 0.1341(2) 0.5018(5) 0.0519(17) Uani d . 1
C C29 0.5571(8) 0.1494(2) 0.5886(5) 0.0532(18) Uani d . 1
C C30 0.4597(7) 0.1814(2) 0.5749(5) 0.0475(16) Uani d . 1
C C31 0.5963(9) 0.1339(3) 0.6837(6) 0.075(3) Uani d . 1
H H31 0.6577 0.1119 0.6944 0.090 Uiso calc R 1
C C32 0.5450(10) 0.1509(3) 0.7599(6) 0.088(3) Uani d . 1
H H32 0.5733 0.1418 0.8240 0.106 Uiso calc R 1
C C33 0.4502(9) 0.1819(3) 0.7424(6) 0.072(2) Uani d . 1
H H33 0.4139 0.1925 0.7958 0.087 Uiso calc R 1
C C34 0.2457(8) 0.2584(2) 0.8911(6) 0.0573(19) Uani d . 1
H H34 0.1771 0.2394 0.8778 0.069 Uiso calc R 1
C C35 0.2824(8) 0.2712(3) 0.9875(6) 0.062(2) Uani d . 1
H H35 0.2385 0.2610 1.0372 0.074 Uiso calc R 1
C C36 0.3824(7) 0.2986(2) 1.0100(5) 0.0542(18) Uani d . 1
H H36 0.4086 0.3072 1.0749 0.065 Uiso calc R 1
C C37 0.4461(6) 0.3140(2) 0.9323(5) 0.0439(15) Uani d . 1
C C38 0.4027(7) 0.2994(2) 0.8353(5) 0.0445(15) Uani d . 1
C C39 0.5495(7) 0.3434(2) 0.9428(5) 0.0487(16) Uani d . 1
C C40 0.6998(7) 0.3911(2) 0.9936(5) 0.0534(18) Uani d . 1
C C41 0.7755(7) 0.4217(3) 1.0608(6) 0.0593(19) Uani d . 1
C C42 0.7432(11) 0.4316(4) 1.1507(8) 0.116(5) Uani d . 1
H H42 0.6739 0.4175 1.1707 0.140 Uiso calc R 1
C C43 0.8099(13) 0.4621(5) 1.2140(9) 0.133(6) Uani d . 1
H H43 0.7826 0.4698 1.2733 0.160 Uiso calc R 1
C C44 0.9163(9) 0.4804(3) 1.1872(7) 0.083(3) Uani d . 1
C C45 0.9535(8) 0.4709(3) 1.1008(6) 0.073(2) Uani d . 1
H H45 1.0265 0.4834 1.0834 0.087 Uiso calc R 1
C C46 0.8813(8) 0.4416(3) 1.0360(6) 0.072(2) Uani d . 1
H H46 0.9059 0.4356 0.9748 0.086 Uiso calc R 1
C C47 0.6115(6) 0.3568(2) 0.8667(5) 0.0493(16) Uani d . 1
C C48 0.5710(7) 0.3414(2) 0.7678(5) 0.0496(16) Uani d . 1
C C49 0.4643(7) 0.3140(2) 0.7525(5) 0.0477(16) Uani d . 1
C C50 0.6268(8) 0.3542(3) 0.6863(6) 0.066(2) Uani d . 1
H H50 0.6980 0.3722 0.6944 0.079 Uiso calc R 1
C C51 0.5767(9) 0.3404(3) 0.5946(6) 0.074(2) Uani d . 1
H H51 0.6132 0.3486 0.5394 0.089 Uiso calc R 1
C C52 0.4692(9) 0.3134(3) 0.5850(6) 0.068(2) Uani d . 1
H H52 0.4349 0.3043 0.5222 0.082 Uiso calc R 1

loop_
_atom_site_aniso_label
_atom_site_aniso_U_11
_atom_site_aniso_U_22
_atom_site_aniso_U_33
_atom_site_aniso_U_12
_atom_site_aniso_U_13
_atom_site_aniso_U_23
Pb1 0.06011(19) 0.04550(16) 0.04314(16) -0.00172(12) 0.00430(12) -0.00412(12)
O1 0.151(6) 0.047(3) 0.056(3) 0.019(3) 0.023(4) 0.001(3)
O2 0.094(4) 0.069(3) 0.053(3) 0.002(3) 0.026(3) 0.002(3)
O3 0.154(7) 0.065(4) 0.074(4) -0.025(4) 0.000(4) 0.002(3)
O4 0.112(6) 0.090(5) 0.074(4) -0.002(4) -0.007(4) -0.011(4)
O5 0.199(9) 0.065(4) 0.080(5) 0.022(5) 0.032(5) -0.011(4)
O6 0.108(5) 0.098(5) 0.077(4) 0.016(4) 0.039(4) -0.020(4)
O7 0.129(7) 0.160(7) 0.088(5) -0.084(6) 0.031(5) -0.058(5)
O1W 0.109(5) 0.111(5) 0.067(4) 0.035(4) 0.003(4) -0.012(4)
O2W 0.120(6) 0.166(8) 0.087(5) -0.080(6) -0.021(4) 0.042(5)
N1 0.075(4) 0.050(3) 0.036(3) -0.001(3) 0.003(3) -0.004(3)
N2 0.077(4) 0.051(3) 0.042(3) 0.009(3) 0.013(3) -0.001(3)
N3 0.079(4) 0.052(3) 0.034(3) 0.000(3) 0.015(3) -0.004(3)
N4 0.071(4) 0.050(3) 0.046(3) 0.007(3) 0.013(3) -0.007(3)
N5 0.062(4) 0.042(3) 0.044(3) -0.008(3) 0.012(3) -0.007(3)
N6 0.065(4) 0.052(3) 0.036(3) -0.005(3) 0.005(3) -0.007(3)
N7 0.061(4) 0.051(3) 0.042(3) -0.005(3) 0.004(3) -0.006(3)
N8 0.056(4) 0.052(3) 0.053(4) -0.005(3) 0.006(3) -0.002(3)
C1 0.086(6) 0.054(4) 0.056(5) 0.011(4) 0.012(4) 0.000(4)
C2 0.067(5) 0.058(4) 0.054(5) -0.002(4) 0.000(4) 0.004(4)
C3 0.084(6) 0.053(4) 0.060(5) 0.008(4) 0.004(4) -0.004(4)
C4 0.088(6) 0.057(4) 0.060(5) 0.005(4) 0.005(5) -0.006(4)
C5 0.088(6) 0.055(4) 0.072(6) -0.009(4) 0.011(5) -0.001(4)
C6 0.115(8) 0.064(5) 0.078(6) -0.008(5) 0.027(6) 0.006(5)
C7 0.099(7) 0.067(5) 0.062(5) -0.014(5) 0.027(5) -0.001(4)
C8 0.124(9) 0.062(5) 0.049(5) -0.018(5) 0.006(5) 0.003(4)
C9 0.135(10) 0.073(6) 0.076(6) 0.026(6) -0.018(6) 0.001(5)
C10 0.128(9) 0.074(6) 0.077(6) 0.021(6) -0.015(6) -0.018(5)
C11 0.090(7) 0.060(5) 0.063(5) 0.001(4) 0.022(5) 0.004(4)
C12 0.081(7) 0.091(7) 0.079(6) 0.008(5) 0.007(5) 0.002(6)
C13 0.076(6) 0.080(6) 0.074(6) -0.007(5) 0.003(5) -0.002(5)
C14 0.133(9) 0.078(6) 0.050(5) 0.044(6) -0.021(5) -0.011(5)
C15 0.083(6) 0.062(5) 0.047(4) 0.009(4) -0.001(4) 0.000(4)
C16 0.109(7) 0.069(5) 0.032(4) 0.008(5) -0.004(4) -0.003(4)
C17 0.080(6) 0.066(5) 0.036(4) 0.000(4) 0.009(4) 0.003(3)
C18 0.073(5) 0.051(4) 0.039(4) -0.010(3) 0.015(4) -0.006(3)
C19 0.064(5) 0.041(3) 0.036(3) -0.004(3) 0.001(3) -0.001(3)
C20 0.073(5) 0.046(3) 0.039(4) -0.002(3) 0.011(3) 0.001(3)
C21 0.076(5) 0.051(4) 0.048(4) 0.004(4) 0.014(4) -0.011(3)
C22 0.077(6) 0.056(4) 0.049(4) 0.000(4) 0.017(4) -0.010(4)
C23 0.091(6) 0.051(4) 0.058(5) -0.002(4) 0.018(4) -0.012(4)
C24 0.087(6) 0.069(5) 0.056(5) 0.002(5) 0.029(5) -0.012(4)
C25 0.094(7) 0.065(5) 0.074(6) 0.010(5) 0.030(5) -0.015(5)
C26 0.158(12) 0.124(9) 0.073(7) 0.084(8) 0.043(7) 0.016(6)
C27 0.160(12) 0.112(8) 0.066(6) 0.057(8) 0.042(7) 0.001(6)
C28 0.067(5) 0.049(4) 0.041(4) 0.001(3) 0.014(3) -0.005(3)
C29 0.075(5) 0.048(4) 0.038(4) 0.006(3) 0.010(3) 0.001(3)
C30 0.065(5) 0.045(3) 0.033(3) -0.005(3) 0.008(3) -0.003(3)
C31 0.098(7) 0.081(6) 0.048(5) 0.035(5) 0.020(4) 0.010(4)
C32 0.117(8) 0.102(7) 0.045(5) 0.047(6) 0.013(5) 0.018(5)
C33 0.099(7) 0.076(5) 0.043(4) 0.033(5) 0.013(4) 0.004(4)
C34 0.062(5) 0.053(4) 0.058(5) -0.012(3) 0.011(4) -0.011(4)
C35 0.083(6) 0.059(4) 0.046(4) -0.005(4) 0.020(4) 0.002(4)
C36 0.068(5) 0.058(4) 0.036(4) -0.002(4) 0.004(3) -0.003(3)
C37 0.049(4) 0.044(3) 0.038(3) 0.004(3) 0.003(3) 0.003(3)
C38 0.057(4) 0.038(3) 0.038(3) 0.002(3) 0.006(3) -0.004(3)
C39 0.060(4) 0.046(3) 0.040(4) -0.003(3) 0.005(3) -0.004(3)
C40 0.059(5) 0.051(4) 0.048(4) -0.005(3) 0.000(3) -0.004(3)
C41 0.060(5) 0.069(5) 0.048(4) -0.011(4) 0.002(4) -0.012(4)
C42 0.128(10) 0.151(11) 0.077(7) -0.090(8) 0.038(7) -0.027(7)
C43 0.151(12) 0.174(12) 0.084(8) -0.102(10) 0.049(8) -0.067(8)
C44 0.076(6) 0.101(7) 0.070(6) -0.040(5) 0.008(5) -0.024(5)
C45 0.072(6) 0.090(6) 0.056(5) -0.027(5) 0.005(4) -0.012(5)
C46 0.083(6) 0.079(5) 0.052(5) -0.019(5) 0.007(4) -0.007(4)
C47 0.048(4) 0.046(3) 0.053(4) 0.004(3) 0.002(3) 0.001(3)
C48 0.061(5) 0.046(4) 0.043(4) 0.000(3) 0.011(3) 0.001(3)
C49 0.054(4) 0.043(3) 0.046(4) 0.002(3) 0.009(3) 0.001(3)
C50 0.073(6) 0.064(5) 0.059(5) -0.018(4) 0.005(4) -0.002(4)
C51 0.096(7) 0.078(6) 0.051(5) -0.023(5) 0.021(5) 0.000(4)
C52 0.090(6) 0.070(5) 0.046(4) -0.017(5) 0.014(4) -0.003(4)

loop_
_atom_type_symbol
_atom_type_description
_atom_type_scat_dispersion_real
_atom_type_scat_dispersion_imag
_atom_type_scat_source
C C 0.0033 0.0016 'International Tables Vol C Tables 4.2.6.8 and 6.1.1.4'
H H 0.0000 0.0000 'International Tables Vol C Tables 4.2.6.8 and 6.1.1.4'
N N 0.0061 0.0033 'International Tables Vol C Tables 4.2.6.8 and 6.1.1.4'
O O 0.0106 0.0060 'International Tables Vol C Tables 4.2.6.8 and 6.1.1.4'
Pb Pb -3.3944 10.1111 'International Tables Vol C Tables 4.2.6.8 and 6.1.1.4'

loop_
_geom_angle_atom_site_label_1
_geom_angle_atom_site_label_2
_geom_angle_atom_site_label_3
_geom_angle_site_symmetry_1
_geom_angle_site_symmetry_3
_geom_angle
N6 Pb1 N2 . . 74.7(2)
N6 Pb1 O1 . . 75.8(2)
N2 Pb1 O1 . . 128.6(2)
N6 Pb1 N5 . . 63.86(18)
N2 Pb1 N5 . . 83.28(19)
O1 Pb1 N5 . . 118.63(18)
N6 Pb1 N1 . . 82.70(18)
N2 Pb1 N1 . . 62.47(18)
O1 Pb1 N1 . . 72.93(18)
N5 Pb1 N1 . . 137.72(19)
N6 Pb1 O5 . 2_546 127.2(2)
N2 Pb1 O5 . 2_546 75.4(2)
O1 Pb1 O5 . 2_546 153.4(3)
N5 Pb1 O5 . 2_546 70.28(19)
N1 Pb1 O5 . 2_546 118.9(2)
N6 Pb1 O2 . . 76.57(18)
N2 Pb1 O2 . . 150.48(19)
O1 Pb1 O2 . . 47.62(16)
N5 Pb1 O2 . . 78.26(17)
N1 Pb1 O2 . . 120.01(17)
O5 Pb1 O2 2_546 . 118.49(19)
C1 O1 Pb1 . . 99.6(5)
C1 O2 Pb1 . . 88.1(4)
C8 O3 C5 . . 115.1(7)
C25 O6 H6O . . 120.7
C44 O7 H7O . . 120.1
H1W1 O1W H1W2 . . 109.8
H2W1 O2W H2W2 . . 108.8
C15 N1 C19 . . 118.1(6)
C15 N1 Pb1 . . 122.1(5)
C19 N1 Pb1 . . 119.7(4)
C33 N2 C30 . . 118.1(6)
C33 N2 Pb1 . . 119.4(5)
C30 N2 Pb1 . . 122.3(5)
C21 N3 C20 . . 107.3(6)
C21 N3 H3N . . 126.3
C20 N3 H3N . . 126.3
C21 N4 C28 . . 105.4(6)
C34 N5 C38 . . 118.5(6)
C34 N5 Pb1 . . 123.0(5)
C38 N5 Pb1 . . 118.3(4)
C52 N6 C49 . . 118.1(7)
C52 N6 Pb1 . . 119.4(5)
C49 N6 Pb1 . . 122.5(5)
C40 N7 C39 . . 107.1(6)
C40 N7 H7N . . 126.5
C39 N7 H7N . . 126.5
C40 N8 C47 . . 104.0(6)
O2 C1 O1 . . 121.6(7)
O2 C1 C2 . . 121.0(7)
O1 C1 C2 . . 117.3(7)
C3 C2 C7 . . 119.9(8)
C3 C2 C1 . . 120.5(8)
C7 C2 C1 . . 119.5(8)
C2 C3 C4 . . 119.3(8)
C2 C3 H3 . . 120.3
C4 C3 H3 . . 120.3
C5 C4 C3 . . 119.5(8)
C5 C4 H4 . . 120.2
C3 C4 H4 . . 120.2
C4 C5 C6 . . 120.9(8)
C4 C5 O3 . . 120.1(8)
C6 C5 O3 . . 119.0(9)
C7 C6 C5 . . 121.1(9)
C7 C6 H6 . . 119.4
C5 C6 H6 . . 119.4
C6 C7 C2 . . 119.2(9)
C6 C7 H7 . . 120.4
C2 C7 H7 . . 120.4
O3 C8 C13 . . 119.9(10)
O3 C8 C9 . . 119.8(9)
C13 C8 C9 . . 120.2(9)
C8 C9 C10 . . 119.6(10)
C8 C9 H9 . . 120.2
C10 C9 H9 . . 120.2
C9 C10 C11 . . 120.4(10)
C9 C10 H10 . . 119.8
C11 C10 H10 . . 119.8
C10 C11 C12 . . 117.9(9)
C10 C11 C14 . . 119.6(9)
C12 C11 C14 . . 122.5(8)
C13 C12 C11 . . 120.2(9)
C13 C12 H12 . . 119.9
C11 C12 H12 . . 119.9
C8 C13 C12 . . 121.6(9)
C8 C13 H13 . . 119.2
C12 C13 H13 . . 119.2
O5 C14 O4 . . 123.5(9)
O5 C14 C11 . . 118.2(9)
O4 C14 C11 . . 116.7(8)
N1 C15 C16 . . 122.5(8)
N1 C15 H15 . . 118.7
C16 C15 H15 . . 118.7
C17 C16 C15 . . 119.6(8)
C17 C16 H16 . . 120.2
C15 C16 H16 . . 120.2
C16 C17 C18 . . 119.5(7)
C16 C17 H17 . . 120.2
C18 C17 H17 . . 120.2
C19 C18 C17 . . 118.3(7)
C19 C18 C20 . . 116.7(6)
C17 C18 C20 . . 125.0(7)
N1 C19 C18 . . 121.8(6)
N1 C19 C30 . . 117.6(6)
C18 C19 C30 . . 120.6(7)
C28 C20 N3 . . 105.2(6)
C28 C20 C18 . . 123.3(6)
N3 C20 C18 . . 131.4(6)
N4 C21 N3 . . 111.7(6)
N4 C21 C22 . . 124.4(7)
N3 C21 C22 . . 123.9(7)
C27 C22 C23 . . 117.0(8)
C27 C22 C21 . . 121.6(8)
C23 C22 C21 . . 121.4(8)
C22 C23 C24 . . 120.4(8)
C22 C23 H23 . . 119.8
C24 C23 H23 . . 119.8
C25 C24 C23 . . 119.7(8)
C25 C24 H24 . . 120.1
C23 C24 H24 . . 120.1
C24 C25 C26 . . 121.6(9)
C24 C25 O6 . . 119.8(8)
C26 C25 O6 . . 118.6(9)
C25 C26 C27 . . 117.5(10)
C25 C26 H26 . . 121.2
C27 C26 H26 . . 121.2
C22 C27 C26 . . 123.6(9)
C22 C27 H27 . . 118.2
C26 C27 H27 . . 118.2
N4 C28 C20 . . 110.4(6)
N4 C28 C29 . . 128.5(7)
C20 C28 C29 . . 121.0(7)
C31 C29 C30 . . 118.4(7)
C31 C29 C28 . . 124.7(7)
C30 C29 C28 . . 116.8(6)
N2 C30 C29 . . 120.7(6)
N2 C30 C19 . . 117.8(6)
C29 C30 C19 . . 121.5(6)
C32 C31 C29 . . 119.7(8)
C32 C31 H31 . . 120.1
C29 C31 H31 . . 120.1
C31 C32 C33 . . 119.4(8)
C31 C32 H32 . . 120.3
C33 C32 H32 . . 120.3
N2 C33 C32 . . 123.6(8)
N2 C33 H33 . . 118.2
C32 C33 H33 . . 118.2
N5 C34 C35 . . 123.4(7)
N5 C34 H34 . . 118.3
C35 C34 H34 . . 118.3
C36 C35 C34 . . 120.2(7)
C36 C35 H35 . . 119.9
C34 C35 H35 . . 119.9
C35 C36 C37 . . 118.4(6)
C35 C36 H36 . . 120.8
C37 C36 H36 . . 120.8
C39 C37 C38 . . 116.3(6)
C39 C37 C36 . . 125.5(6)
C38 C37 C36 . . 118.2(6)
N5 C38 C37 . . 121.4(6)
N5 C38 C49 . . 117.9(6)
C37 C38 C49 . . 120.8(6)
N7 C39 C47 . . 105.1(6)
N7 C39 C37 . . 130.6(6)
C47 C39 C37 . . 124.3(6)
N8 C40 N7 . . 112.5(6)
N8 C40 C41 . . 125.7(7)
N7 C40 C41 . . 121.7(7)
C42 C41 C46 . . 117.0(8)
C42 C41 C40 . . 121.2(8)
C46 C41 C40 . . 121.8(7)
C41 C42 C43 . . 122.4(9)
C41 C42 H42 . . 118.8
C43 C42 H42 . . 118.8
C44 C43 C42 . . 118.6(10)
C44 C43 H43 . . 120.7
C42 C43 H43 . . 120.7
C45 C44 C43 . . 121.1(9)
C45 C44 O7 . . 122.6(8)
C43 C44 O7 . . 116.3(9)
C44 C45 C46 . . 119.2(8)
C44 C45 H45 . . 120.4
C46 C45 H45 . . 120.4
C41 C46 C45 . . 121.6(8)
C41 C46 H46 . . 119.2
C45 C46 H46 . . 119.2
C39 C47 N8 . . 111.3(6)
C39 C47 C48 . . 120.2(6)
N8 C47 C48 . . 128.4(7)
C50 C48 C49 . . 118.3(7)
C50 C48 C47 . . 123.8(7)
C49 C48 C47 . . 117.8(6)
N6 C49 C48 . . 122.1(6)
N6 C49 C38 . . 117.4(6)
C48 C49 C38 . . 120.5(6)
C51 C50 C48 . . 119.7(8)
C51 C50 H50 . . 120.2
C48 C50 H50 . . 120.2
C50 C51 C52 . . 118.8(8)
C50 C51 H51 . . 120.6
C52 C51 H51 . . 120.6
N6 C52 C51 . . 123.0(7)
N6 C52 H52 . . 118.5
C51 C52 H52 . . 118.5

loop_
_geom_bond_atom_site_label_1
_geom_bond_atom_site_label_2
_geom_bond_site_symmetry_2
_geom_bond_distance
_geom_bond_publ_flag
Pb1 O1 . 2.582(5) yes
Pb1 O2 . 2.824(5) yes
Pb1 O5 2_546 2.818(6) yes
Pb1 N1 . 2.672(6) yes
Pb1 N2 . 2.570(6) yes
Pb1 N5 . 2.612(6) yes
Pb1 N6 . 2.506(6) yes
O1 C1 . 1.255(9) ?
O2 C1 . 1.257(9) ?
O3 C8 . 1.371(10) ?
O3 C5 . 1.397(9) ?
O4 C14 . 1.243(10) ?
O5 C14 . 1.184(10) ?
O6 C25 . 1.398(10) ?
O6 H6O . 0.8200 ?
O7 C44 . 1.385(10) ?
O7 H7O . 0.8201 ?
O1W H1W1 . 0.8199 ?
O1W H1W2 . 0.8200 ?
O2W H2W1 . 0.8199 ?
O2W H2W2 . 0.8201 ?
N1 C15 . 1.335(10) ?
N1 C19 . 1.339(9) ?
N2 C33 . 1.327(9) ?
N2 C30 . 1.364(9) ?
N3 C21 . 1.343(10) ?
N3 C20 . 1.387(9) ?
N3 H3N . 0.8600 ?
N4 C21 . 1.335(9) ?
N4 C28 . 1.367(9) ?
N5 C34 . 1.325(10) ?
N5 C38 . 1.353(8) ?
N6 C52 . 1.330(9) ?
N6 C49 . 1.352(8) ?
N7 C40 . 1.364(9) ?
N7 C39 . 1.371(8) ?
N7 H7N . 0.8600 ?
N8 C40 . 1.318(9) ?
N8 C47 . 1.382(9) ?
C1 C2 . 1.524(11) ?
C2 C3 . 1.376(11) ?
C2 C7 . 1.427(11) ?
C3 C4 . 1.423(11) ?
C3 H3 . 0.9300 ?
C4 C5 . 1.364(12) ?
C4 H4 . 0.9300 ?
C5 C6 . 1.383(12) ?
C6 C7 . 1.357(11) ?
C6 H6 . 0.9300 ?
C7 H7 . 0.9300 ?
C8 C13 . 1.369(13) ?
C8 C9 . 1.378(13) ?
C9 C10 . 1.399(13) ?
C9 H9 . 0.9300 ?
C10 C11 . 1.407(12) ?
C10 H10 . 0.9300 ?
C11 C12 . 1.415(13) ?
C11 C14 . 1.539(12) ?
C12 C13 . 1.364(13) ?
C12 H12 . 0.9300 ?
C13 H13 . 0.9300 ?
C15 C16 . 1.384(12) ?
C15 H15 . 0.9300 ?
C16 C17 . 1.327(11) ?
C16 H16 . 0.9300 ?
C17 C18 . 1.398(10) ?
C17 H17 . 0.9300 ?
C18 C19 . 1.388(9) ?
C18 C20 . 1.446(10) ?
C19 C30 . 1.464(9) ?
C20 C28 . 1.376(9) ?
C21 C22 . 1.466(11) ?
C22 C27 . 1.357(12) ?
C22 C23 . 1.360(10) ?
C23 C24 . 1.402(11) ?
C23 H23 . 0.9300 ?
C24 C25 . 1.339(12) ?
C24 H24 . 0.9300 ?
C25 C26 . 1.344(12) ?
C26 C27 . 1.383(13) ?
C26 H26 . 0.9300 ?
C27 H27 . 0.9300 ?
C28 C29 . 1.434(9) ?
C29 C31 . 1.393(10) ?
C29 C30 . 1.413(10) ?
C31 C32 . 1.344(11) ?
C31 H31 . 0.9300 ?
C32 C33 . 1.377(11) ?
C32 H32 . 0.9300 ?
C33 H33 . 0.9300 ?
C34 C35 . 1.381(11) ?
C34 H34 . 0.9300 ?
C35 C36 . 1.356(10) ?
C35 H35 . 0.9300 ?
C36 C37 . 1.417(9) ?
C36 H36 . 0.9300 ?
C37 C39 . 1.410(9) ?
C37 C38 . 1.417(9) ?
C38 C49 . 1.454(9) ?
C39 C47 . 1.371(10) ?
C40 C41 . 1.466(10) ?
C41 C42 . 1.355(12) ?
C41 C46 . 1.368(11) ?
C42 C43 . 1.390(13) ?
C42 H42 . 0.9300 ?
C43 C44 . 1.363(13) ?
C43 H43 . 0.9300 ?
C44 C45 . 1.330(12) ?
C45 C46 . 1.405(11) ?
C45 H45 . 0.9300 ?
C46 H46 . 0.9300 ?
C47 C48 . 1.440(9) ?
C48 C50 . 1.390(11) ?
C48 C49 . 1.404(10) ?
C50 C51 . 1.363(11) ?
C50 H50 . 0.9300 ?
C51 C52 . 1.403(12) ?
C51 H51 . 0.9300 ?
C52 H52 . 0.9300 ?

loop_
_geom_hbond_atom_site_label_D
_geom_hbond_atom_site_label_H
_geom_hbond_atom_site_label_A
_geom_hbond_site_symmetry_A
_geom_hbond_distance_DH
_geom_hbond_distance_HA
_geom_hbond_distance_DA
_geom_hbond_angle_DHA
_geom_hbond_publ_flag
N3 H3<i>N</i> O2 4_665 0.86 1.98 2.820(10) 166 yes
N7 H7<i>N</i> O4 3_667 0.86 1.97 2.810(10) 166 yes
O1<i>W</i> H1<i>W</i>1 N4 . 0.82 2.00 2.820(10) 174 yes
O1<i>W</i> H1<i>W</i>2 O6 3_756 0.82 2.37 2.570(10) 95 yes
O2<i>W</i> H2<i>W</i>1 N8 . 0.82 2.00 2.790(10) 160 yes
O2<i>W</i> H2<i>W</i>2 O3 3_666 0.82 2.27 3.060(10) 160 yes

loop_
_geom_torsion_atom_site_label_1
_geom_torsion_atom_site_label_2
_geom_torsion_atom_site_label_3
_geom_torsion_atom_site_label_4
_geom_torsion_site_symmetry_1
_geom_torsion
N6 Pb1 O1 C1 . -75.1(6)
N2 Pb1 O1 C1 . -131.5(6)
N5 Pb1 O1 C1 . -26.1(6)
N1 Pb1 O1 C1 . -161.7(6)
O5 Pb1 O1 C1 2_546 77.3(7)
O2 Pb1 O1 C1 . 9.6(5)
N6 Pb1 O2 C1 . 73.4(5)
N2 Pb1 O2 C1 . 86.6(6)
O1 Pb1 O2 C1 . -9.4(5)
N5 Pb1 O2 C1 . 139.0(5)
N1 Pb1 O2 C1 . 0.2(6)
O5 Pb1 O2 C1 2_546 -161.3(5)
N6 Pb1 N1 C15 . -102.2(6)
N2 Pb1 N1 C15 . -178.7(6)
O1 Pb1 N1 C15 . -24.9(6)
N5 Pb1 N1 C15 . -139.0(6)
O5 Pb1 N1 C15 2_546 129.1(6)
O2 Pb1 N1 C15 . -32.3(6)
N6 Pb1 N1 C19 . 80.2(5)
N2 Pb1 N1 C19 . 3.8(5)
O1 Pb1 N1 C19 . 157.5(6)
N5 Pb1 N1 C19 . 43.4(6)
O5 Pb1 N1 C19 2_546 -48.5(6)
O2 Pb1 N1 C19 . 150.1(5)
N6 Pb1 N2 C33 . 90.8(7)
O1 Pb1 N2 C33 . 147.7(6)
N5 Pb1 N2 C33 . 26.1(6)
N1 Pb1 N2 C33 . -179.5(7)
O5 Pb1 N2 C33 2_546 -45.2(6)
O2 Pb1 N2 C33 . 77.5(7)
N6 Pb1 N2 C30 . -93.5(6)
O1 Pb1 N2 C30 . -36.6(6)
N5 Pb1 N2 C30 . -158.2(6)
N1 Pb1 N2 C30 . -3.8(5)
O5 Pb1 N2 C30 2_546 130.5(6)
O2 Pb1 N2 C30 . -106.8(6)
N6 Pb1 N5 C34 . 178.3(6)
N2 Pb1 N5 C34 . -105.6(6)
O1 Pb1 N5 C34 . 123.7(6)
N1 Pb1 N5 C34 . -140.3(5)
O5 Pb1 N5 C34 2_546 -28.7(6)
O2 Pb1 N5 C34 . 97.6(6)
N6 Pb1 N5 C38 . 3.3(4)
N2 Pb1 N5 C38 . 79.5(5)
O1 Pb1 N5 C38 . -51.2(5)
N1 Pb1 N5 C38 . 44.7(6)
O5 Pb1 N5 C38 2_546 156.4(5)
O2 Pb1 N5 C38 . -77.3(5)
N2 Pb1 N6 C52 . 88.8(6)
O1 Pb1 N6 C52 . -48.7(6)
N5 Pb1 N6 C52 . 178.8(7)
N1 Pb1 N6 C52 . 25.4(6)
O5 Pb1 N6 C52 2_546 146.4(6)
O2 Pb1 N6 C52 . -97.9(6)
N2 Pb1 N6 C49 . -91.9(5)
O1 Pb1 N6 C49 . 130.5(6)
N5 Pb1 N6 C49 . -1.9(5)
N1 Pb1 N6 C49 . -155.3(5)
O5 Pb1 N6 C49 2_546 -34.3(6)
O2 Pb1 N6 C49 . 81.4(5)
Pb1 O2 C1 O1 . 17.0(9)
Pb1 O2 C1 C2 . -159.6(8)
Pb1 O1 C1 O2 . -18.9(10)
Pb1 O1 C1 C2 . 157.8(6)
O2 C1 C2 C3 . -18.4(13)
O1 C1 C2 C3 . 164.8(8)
O2 C1 C2 C7 . 158.8(8)
O1 C1 C2 C7 . -18.0(12)
C7 C2 C3 C4 . 0.5(13)
C1 C2 C3 C4 . 177.7(7)
C2 C3 C4 C5 . 0.7(13)
C3 C4 C5 C6 . -0.4(14)
C3 C4 C5 O3 . 177.3(8)
C8 O3 C5 C4 . 52.7(13)
C8 O3 C5 C6 . -129.6(10)
C4 C5 C6 C7 . -1.1(16)
O3 C5 C6 C7 . -178.8(9)
C5 C6 C7 C2 . 2.3(15)
C3 C2 C7 C6 . -2.0(14)
C1 C2 C7 C6 . -179.2(9)
C5 O3 C8 C13 . -126.1(10)
C5 O3 C8 C9 . 58.3(13)
O3 C8 C9 C10 . -179.7(10)
C13 C8 C9 C10 . 4.6(16)
C8 C9 C10 C11 . -2.4(17)
C9 C10 C11 C12 . -1.1(16)
C9 C10 C11 C14 . 178.9(10)
C10 C11 C12 C13 . 2.5(14)
C14 C11 C12 C13 . -177.5(10)
O3 C8 C13 C12 . -178.9(9)
C9 C8 C13 C12 . -3.3(16)
C11 C12 C13 C8 . -0.4(15)
C10 C11 C14 O5 . 179.6(11)
C12 C11 C14 O5 . -0.4(16)
C10 C11 C14 O4 . -13.9(15)
C12 C11 C14 O4 . 166.1(10)
C19 N1 C15 C16 . -1.5(12)
Pb1 N1 C15 C16 . -179.1(7)
N1 C15 C16 C17 . 1.9(14)
C15 C16 C17 C18 . -1.0(13)
C16 C17 C18 C19 . -0.4(12)
C16 C17 C18 C20 . -179.6(8)
C15 N1 C19 C18 . 0.1(11)
Pb1 N1 C19 C18 . 177.8(5)
C15 N1 C19 C30 . 178.8(7)
Pb1 N1 C19 C30 . -3.5(8)
C17 C18 C19 N1 . 0.8(11)
C20 C18 C19 N1 . -179.8(6)
C17 C18 C19 C30 . -177.9(7)
C20 C18 C19 C30 . 1.5(10)
C21 N3 C20 C28 . 0.3(8)
C21 N3 C20 C18 . 177.8(8)
C19 C18 C20 C28 . -0.2(11)
C17 C18 C20 C28 . 179.1(7)
C19 C18 C20 N3 . -177.2(7)
C17 C18 C20 N3 . 2.1(13)
C28 N4 C21 N3 . -0.9(9)
C28 N4 C21 C22 . 178.3(7)
C20 N3 C21 N4 . 0.3(9)
C20 N3 C21 C22 . -178.8(7)
N4 C21 C22 C27 . 5.3(14)
N3 C21 C22 C27 . -175.7(9)
N4 C21 C22 C23 . -170.4(8)
N3 C21 C22 C23 . 8.6(13)
C27 C22 C23 C24 . 4.4(13)
C21 C22 C23 C24 . -179.8(8)
C22 C23 C24 C25 . -3.5(13)
C23 C24 C25 C26 . 1.0(16)
C23 C24 C25 O6 . -177.7(8)
C24 C25 C26 C27 . 0.5(19)
O6 C25 C26 C27 . 179.1(11)
C23 C22 C27 C26 . -3.0(18)
C21 C22 C27 C26 . -178.8(11)
C25 C26 C27 C22 . 1(2)
C21 N4 C28 C20 . 1.1(9)
C21 N4 C28 C29 . -175.5(8)
N3 C20 C28 N4 . -0.9(8)
C18 C20 C28 N4 . -178.6(6)
N3 C20 C28 C29 . 176.0(7)
C18 C20 C28 C29 . -1.7(11)
N4 C28 C29 C31 . -4.0(13)
C20 C28 C29 C31 . 179.7(8)
N4 C28 C29 C30 . 178.4(7)
C20 C28 C29 C30 . 2.2(11)
C33 N2 C30 C29 . -0.8(11)
Pb1 N2 C30 C29 . -176.5(5)
C33 N2 C30 C19 . 179.5(7)
Pb1 N2 C30 C19 . 3.8(9)
C31 C29 C30 N2 . 1.7(11)
C28 C29 C30 N2 . 179.4(7)
C31 C29 C30 C19 . -178.6(7)
C28 C29 C30 C19 . -0.9(10)
N1 C19 C30 N2 . 0.0(10)
C18 C19 C30 N2 . 178.7(7)
N1 C19 C30 C29 . -179.7(7)
C18 C19 C30 C29 . -1.0(10)
C30 C29 C31 C32 . -2.8(14)
C28 C29 C31 C32 . 179.6(9)
C29 C31 C32 C33 . 3.0(16)
C30 N2 C33 C32 . 1.0(14)
Pb1 N2 C33 C32 . 176.8(8)
C31 C32 C33 N2 . -2.1(17)
C38 N5 C34 C35 . -0.2(11)
Pb1 N5 C34 C35 . -175.1(6)
N5 C34 C35 C36 . -0.4(13)
C34 C35 C36 C37 . 0.8(11)
C35 C36 C37 C39 . 178.4(7)
C35 C36 C37 C38 . -0.7(10)
C34 N5 C38 C37 . 0.3(10)
Pb1 N5 C38 C37 . 175.4(5)
C34 N5 C38 C49 . -179.7(6)
Pb1 N5 C38 C49 . -4.5(8)
C39 C37 C38 N5 . -179.1(6)
C36 C37 C38 N5 . 0.2(10)
C39 C37 C38 C49 . 0.9(9)
C36 C37 C38 C49 . -179.9(6)
C40 N7 C39 C47 . 0.9(8)
C40 N7 C39 C37 . -177.5(7)
C38 C37 C39 N7 . 175.5(7)
C36 C37 C39 N7 . -3.7(12)
C38 C37 C39 C47 . -2.6(10)
C36 C37 C39 C47 . 178.2(7)
C47 N8 C40 N7 . 0.8(8)
C47 N8 C40 C41 . -175.6(7)
C39 N7 C40 N8 . -1.1(9)
C39 N7 C40 C41 . 175.5(7)
N8 C40 C41 C42 . 164.3(10)
N7 C40 C41 C42 . -11.8(13)
N8 C40 C41 C46 . -15.6(13)
N7 C40 C41 C46 . 168.3(8)
C46 C41 C42 C43 . 3.0(19)
C40 C41 C42 C43 . -177.0(12)
C41 C42 C43 C44 . -4(2)
C42 C43 C44 C45 . 3(2)
C42 C43 C44 O7 . -178.0(12)
C43 C44 C45 C46 . 0.4(18)
O7 C44 C45 C46 . -178.9(10)
C42 C41 C46 C45 . 0.2(15)
C40 C41 C46 C45 . -179.9(8)
C44 C45 C46 C41 . -1.9(15)
N7 C39 C47 N8 . -0.4(8)
C37 C39 C47 N8 . 178.1(6)
N7 C39 C47 C48 . -177.4(6)
C37 C39 C47 C48 . 1.0(11)
C40 N8 C47 C39 . -0.2(8)
C40 N8 C47 C48 . 176.5(7)
C39 C47 C48 C50 . 178.5(7)
N8 C47 C48 C50 . 2.0(12)
C39 C47 C48 C49 . 2.3(10)
N8 C47 C48 C49 . -174.1(7)
C52 N6 C49 C48 . 0.2(11)
Pb1 N6 C49 C48 . -179.1(5)
C52 N6 C49 C38 . 179.8(7)
Pb1 N6 C49 C38 . 0.5(8)
C50 C48 C49 N6 . -0.7(11)
C47 C48 C49 N6 . 175.6(6)
C50 C48 C49 C38 . 179.7(7)
C47 C48 C49 C38 . -4.0(10)
N5 C38 C49 N6 . 2.7(9)
C37 C38 C49 N6 . -177.2(6)
N5 C38 C49 C48 . -177.6(6)
C37 C38 C49 C48 . 2.4(10)
C49 C48 C50 C51 . 0.5(12)
C47 C48 C50 C51 . -175.6(8)
C48 C50 C51 C52 . 0.1(14)
C49 N6 C52 C51 . 0.5(13)
Pb1 N6 C52 C51 . 179.8(7)
C50 C51 C52 N6 . -0.7(14)
